data_4348929
loop_
_publ_author_name
'Soussi, K.'
'Jung, J.'
'Pointillart, F.'
'Le Guennic, B.'
'Lefeuvre, B.'
'Golhen, S.'
'Cador, O.'
'Guyot, Y.'
'Maury, O.'
'Ouahab, L.'

_publ_section_title
;
 Magnetic and photo-physical investigations into DyIII and YbIII complexes
 involving tetrathiafulvalene ligand
;
_journal_issue 12
_journal_name_full 'Inorganic Chemistry Frontiers'
_journal_page_first 1105
_journal_paper_doi 10.1039/C5QI00087D
_journal_volume 2
_journal_year 2015
_chemical_formula_sum 'C35 H19 Dy F18 N2 O10 S6'
_chemical_formula_weight 1324.4
_space_group_IT_number 2
_space_group_name_Hall '-P 1'
_space_group_name_H-M_alt 'P -1'
_symmetry_cell_setting triclinic
_symmetry_space_group_name_H-M 'P -1'
_atom_sites_solution_hydrogens geom
_atom_sites_solution_primary direct
_atom_sites_solution_secondary difmap
_audit_creation_method SHELXL-97
_audit_update_record
;
2015-06-16 deposited with the CCDC.
2015-10-26 downloaded from the CCDC.
;
_cell_angle_alpha 100.987(2)
_cell_angle_beta 90.592(2)
_cell_angle_gamma 107.459(2)
_cell_formula_units_Z 2
_cell_length_a 12.4879(3)
_cell_length_b 13.3816(4)
_cell_length_c 15.6598(6)
_cell_measurement_reflns_used 10209
_cell_measurement_temperature 293(2)
_cell_measurement_theta_max 27.103
_cell_measurement_theta_min 0.998
_cell_volume 2444.19(14)
_computing_structure_refinement 'SHELXL-97 (Sheldrick, 1997)'
_diffrn_ambient_temperature 293(2)
_diffrn_measured_fraction_theta_full 0.996
_diffrn_measured_fraction_theta_max 0.996
_diffrn_radiation_monochromator graphite
_diffrn_radiation_source 'fine-focus sealed tube'
_diffrn_radiation_type MoK\a
_diffrn_radiation_wavelength 0.71073
_diffrn_reflns_av_R_equivalents 0.0316
_diffrn_reflns_av_sigmaI/netI 0.0543
_diffrn_reflns_limit_h_max 15
_diffrn_reflns_limit_h_min -15
_diffrn_reflns_limit_k_max 17
_diffrn_reflns_limit_k_min -17
_diffrn_reflns_limit_l_max 20
_diffrn_reflns_limit_l_min -20
_diffrn_reflns_number 18277
_diffrn_reflns_theta_full 27.09
_diffrn_reflns_theta_max 27.09
_diffrn_reflns_theta_min 1.33
_exptl_absorpt_coefficient_mu 1.912
_exptl_absorpt_correction_type none
_exptl_crystal_colour red
_exptl_crystal_density_diffrn 1.799
_exptl_crystal_density_method 'not measured'
_exptl_crystal_description block
_exptl_crystal_F_000 1334
_exptl_crystal_size_max 0.12
_exptl_crystal_size_mid 0.11
_exptl_crystal_size_min 0.09
_refine_diff_density_max 1.708
_refine_diff_density_min -0.657
_refine_diff_density_rms 0.118
_refine_ls_extinction_method none
_refine_ls_goodness_of_fit_ref 1.057
_refine_ls_hydrogen_treatment constr
_refine_ls_matrix_type full
_refine_ls_number_parameters 689
_refine_ls_number_reflns 10729
_refine_ls_number_restraints 0
_refine_ls_restrained_S_all 1.057
_refine_ls_R_factor_all 0.0770
_refine_ls_R_factor_gt 0.0481
_refine_ls_shift/su_max 0.003
_refine_ls_shift/su_mean 0.000
_refine_ls_structure_factor_coef Fsqd
_refine_ls_weighting_details 'calc w=1/[\s^2^(Fo^2^)+(0.0844P)^2^+0.1841P] where P=(Fo^2^+2Fc^2^)/3'
_refine_ls_weighting_scheme calc
_refine_ls_wR_factor_gt 0.1229
_refine_ls_wR_factor_ref 0.1478
_reflns_number_gt 7750
_reflns_number_total 10729
_reflns_threshold_expression >2sigma(I)
_cod_data_source_file c5qi00087d2.cif
_cod_data_source_block importks22-4
_cod_original_cell_volume 2444.19(13)
_cod_original_sg_symbol_H-M P-1
_cod_database_code 4348929

loop_
_symmetry_equiv_pos_as_xyz
'x, y, z'
'-x, -y, -z'

loop_
_atom_site_label
_atom_site_type_symbol
_atom_site_fract_x
_atom_site_fract_y
_atom_site_fract_z
_atom_site_U_iso_or_equiv
_atom_site_adp_type
_atom_site_occupancy
_atom_site_symmetry_multiplicity
_atom_site_calc_flag
_atom_site_refinement_flags
C1 C 0.5321(9) 1.2843(9) 0.7010(9) 0.131(4) Uani 1 1 d .
H1A H 0.5251 1.3489 0.7375 0.157 Uiso 1 1 calc R
H1B H 0.4772 1.2238 0.7175 0.157 Uiso 1 1 calc R
C2 C 0.5062(7) 1.2849(7) 0.6105(9) 0.131(4) Uani 1 1 d .
H2A H 0.4289 1.2848 0.6038 0.157 Uiso 1 1 calc R
H2B H 0.5541 1.3509 0.5968 0.157 Uiso 1 1 calc R
C3 C 0.6085(5) 1.1682(5) 0.5765(6) 0.078(2) Uani 1 1 d .
C4 C 0.6645(6) 1.2066(5) 0.6517(6) 0.0784(19) Uani 1 1 d .
C5 C 0.7542(5) 1.0710(4) 0.5744(4) 0.0638(15) Uani 1 1 d .
C6 C 0.8126(5) 1.0002(4) 0.5573(4) 0.0626(15) Uani 1 1 d .
C7 C 0.9470(5) 0.8873(4) 0.5716(4) 0.0586(13) Uani 1 1 d .
C8 C 0.8870(5) 0.8414(4) 0.4943(4) 0.0616(14) Uani 1 1 d .
C9 C 1.0719(5) 0.8919(5) 0.7231(5) 0.0696(16) Uani 1 1 d .
H9A H 1.1428 0.8873 0.7452 0.084 Uiso 1 1 calc R
H9B H 1.0755 0.9667 0.7359 0.084 Uiso 1 1 calc R
C10 C 0.9804(5) 0.8322(5) 0.7703(4) 0.0645(14) Uani 1 1 d .
C11 C 0.9019(7) 0.8735(6) 0.8137(5) 0.086(2) Uani 1 1 d .
H11 H 0.9053 0.9439 0.8136 0.103 Uiso 1 1 calc R
C12 C 0.8195(7) 0.8138(8) 0.8566(6) 0.105(3) Uani 1 1 d .
H12 H 0.7682 0.8431 0.8859 0.125 Uiso 1 1 calc R
C13 C 0.8145(7) 0.7088(8) 0.8553(6) 0.105(3) Uani 1 1 d .
H13 H 0.7581 0.6658 0.8825 0.126 Uiso 1 1 calc R
C14 C 0.8930(6) 0.6689(6) 0.8137(5) 0.085(2) Uani 1 1 d .
H14 H 0.8915 0.5993 0.8147 0.103 Uiso 1 1 calc R
C15 C 0.7804(5) 0.6265(4) 0.4368(4) 0.0605(14) Uani 1 1 d .
H15A H 0.7300 0.6579 0.4712 0.073 Uiso 1 1 calc R
H15B H 0.7412 0.5894 0.3806 0.073 Uiso 1 1 calc R
C16 C 0.8080(4) 0.5483(4) 0.4814(4) 0.0510(12) Uani 1 1 d .
C17 C 0.7897(5) 0.5403(5) 0.5669(4) 0.0692(16) Uani 1 1 d .
H17 H 0.7588 0.5878 0.6014 0.083 Uiso 1 1 calc R
C18 C 0.8167(5) 0.4627(6) 0.6021(5) 0.0761(18) Uani 1 1 d .
H18 H 0.8030 0.4572 0.6596 0.091 Uiso 1 1 calc R
C19 C 0.8633(5) 0.3950(5) 0.5519(5) 0.0729(17) Uani 1 1 d .
H19 H 0.8812 0.3421 0.5744 0.087 Uiso 1 1 calc R
C20 C 0.8838(4) 0.4048(4) 0.4676(4) 0.0594(14) Uani 1 1 d .
H20 H 0.9158 0.3583 0.4331 0.071 Uiso 1 1 calc R
C21 C 0.4777(7) 0.3677(8) 0.3534(8) 0.106(3) Uani 1 1 d .
C22 C 0.5655(5) 0.3177(5) 0.3142(4) 0.0708(16) Uani 1 1 d .
C23 C 0.5352(5) 0.2073(6) 0.2916(5) 0.083(2) Uani 1 1 d .
H23 H 0.4625 0.1661 0.2987 0.100 Uiso 1 1 calc R
C24 C 0.6132(5) 0.1580(5) 0.2584(5) 0.0696(16) Uani 1 1 d .
C25 C 0.5759(8) 0.0373(6) 0.2337(7) 0.096(3) Uani 1 1 d .
C26 C 0.8275(8) 0.1040(6) -0.0049(5) 0.087(2) Uani 1 1 d .
C27 C 0.7773(6) 0.1884(5) 0.0427(4) 0.0666(15) Uani 1 1 d .
C28 C 0.6713(6) 0.1865(6) 0.0144(5) 0.0788(18) Uani 1 1 d .
H28 H 0.6319 0.1343 -0.0327 0.095 Uiso 1 1 calc R
C29 C 0.6242(5) 0.2607(6) 0.0552(5) 0.0797(19) Uani 1 1 d .
C30 C 0.5133(11) 0.2625(15) 0.0136(10) 0.155(6) Uani 1 1 d .
C31 C 1.1160(7) 0.6016(8) 0.1110(6) 0.090(2) Uani 1 1 d .
C32 C 0.9984(5) 0.5729(5) 0.1467(4) 0.0639(14) Uani 1 1 d .
C33 C 0.9388(6) 0.6435(5) 0.1509(5) 0.084(2) Uani 1 1 d .
H33 H 0.9706 0.7081 0.1336 0.101 Uiso 1 1 calc R
C34 C 0.8322(6) 0.6212(6) 0.1802(5) 0.0774(18) Uani 1 1 d .
C35 C 0.7683(9) 0.7019(8) 0.1778(8) 0.110(3) Uani 1 1 d .
N1 N 0.9726(4) 0.7290(4) 0.7712(3) 0.0627(12) Uani 1 1 d .
N2 N 0.8581(3) 0.4809(3) 0.4344(3) 0.0495(10) Uani 1 1 d .
O1 O 1.0455(3) 0.6859(3) 0.7290(3) 0.0584(9) Uani 1 1 d .
O2 O 0.8853(3) 0.4930(3) 0.3544(3) 0.0575(9) Uani 1 1 d .
O3 O 0.6577(3) 0.3840(3) 0.3084(3) 0.0644(10) Uani 1 1 d .
O4 O 0.7130(3) 0.2011(3) 0.2442(3) 0.0677(11) Uani 1 1 d .
O5 O 0.8424(3) 0.2539(3) 0.1028(3) 0.0656(10) Uani 1 1 d .
O6 O 0.6624(3) 0.3327(4) 0.1205(3) 0.0766(12) Uani 1 1 d .
O7 O 0.9696(3) 0.4842(3) 0.1677(3) 0.0632(10) Uani 1 1 d .
O8 O 0.7793(3) 0.5406(3) 0.2072(3) 0.0723(11) Uani 1 1 d .
O9 O 0.6393(5) 1.2780(5) 0.7172(4) 0.1077(18) Uani 1 1 d .
O10 O 0.5205(4) 1.1963(4) 0.5482(5) 0.111(2) Uani 1 1 d .
F1 F 0.3859(6) 0.2952(7) 0.3745(11) 0.171(5) Uani 0.797(12) 1 d P
F1A F 0.384(3) 0.329(4) 0.312(4) 0.171(5) Uani 0.203(12) 1 d P
F2 F 0.4466(11) 0.4211(12) 0.3030(10) 0.168(5) Uani 0.797(12) 1 d P
F2A F 0.499(5) 0.461(6) 0.357(5) 0.168(5) Uani 0.203(12) 1 d P
F3 F 0.5175(9) 0.4351(12) 0.4261(8) 0.186(6) Uani 0.797(12) 1 d P
F3A F 0.465(4) 0.365(5) 0.431(3) 0.186(6) Uani 0.203(12) 1 d P
F4 F 0.4846(8) -0.0110(6) 0.2693(10) 0.163(5) Uani 0.750(9) 1 d P
F4A F 0.474(3) -0.005(2) 0.195(4) 0.163(5) Uani 0.250(9) 1 d P
F5 F 0.6507(8) -0.0051(6) 0.2568(10) 0.161(5) Uani 0.750(9) 1 d P
F5A F 0.575(3) -0.0088(19) 0.292(3) 0.161(5) Uani 0.250(9) 1 d P
F6 F 0.5581(17) 0.0055(8) 0.1509(8) 0.212(9) Uani 0.750(9) 1 d P
F6A F 0.636(6) 0.004(3) 0.178(3) 0.212(9) Uani 0.250(9) 1 d P
F7 F 0.8334(7) 0.0378(5) 0.0424(5) 0.163(3) Uani 1 1 d .
F8 F 0.9320(5) 0.1448(5) -0.0238(5) 0.156(3) Uani 1 1 d .
F9 F 0.7758(7) 0.0524(6) -0.0794(4) 0.169(3) Uani 1 1 d .
F10 F 0.4327(10) 0.1580(16) 0.0218(14) 0.197(7) Uani 0.578(9) 1 d P
F10A F 0.441(2) 0.260(3) 0.076(3) 0.197(7) Uani 0.422(9) 1 d P
F11 F 0.4639(14) 0.3203(15) 0.0570(15) 0.168(6) Uani 0.578(9) 1 d P
F11A F 0.5329(14) 0.3646(19) -0.0131(13) 0.168(6) Uani 0.422(9) 1 d P
F12 F 0.5016(18) 0.242(2) -0.0741(11) 0.171(8) Uani 0.578(9) 1 d P
F12A F 0.467(3) 0.197(4) -0.0422(16) 0.171(8) Uani 0.422(9) 1 d P
F13 F 1.1886(5) 0.5667(8) 0.1538(7) 0.153(4) Uani 0.830(9) 1 d P
F13A F 1.121(3) 0.504(4) 0.057(4) 0.153(4) Uani 0.170(9) 1 d P
F14 F 1.1171(7) 0.5641(9) 0.0319(6) 0.169(6) Uani 0.830(9) 1 d P
F14A F 1.087(4) 0.632(5) 0.034(3) 0.169(6) Uani 0.170(9) 1 d P
F15 F 1.1677(5) 0.7068(5) 0.1245(5) 0.115(2) Uani 0.830(9) 1 d P
F15A F 1.184(4) 0.625(3) 0.160(3) 0.115(2) Uani 0.170(9) 1 d P
F16 F 0.7042(7) 0.7072(6) 0.2360(7) 0.192(4) Uani 1 1 d .
F17 F 0.7150(11) 0.6840(9) 0.1068(6) 0.268(7) Uani 1 1 d .
F18 F 0.8363(8) 0.8015(6) 0.1885(8) 0.222(5) Uani 1 1 d .
S1 S 0.78024(14) 1.16480(13) 0.67387(12) 0.0731(4) Uani 1 1 d .
S2 S 0.65278(17) 1.07696(18) 0.50023(16) 0.0995(7) Uani 1 1 d .
S3 S 0.79187(14) 0.90292(13) 0.46139(13) 0.0761(5) Uani 1 1 d .
S4 S 0.92363(14) 1.00360(12) 0.62931(12) 0.0720(4) Uani 1 1 d .
S5 S 1.05699(14) 0.84514(13) 0.60599(12) 0.0719(4) Uani 1 1 d .
S6 S 0.90515(13) 0.73324(11) 0.42068(12) 0.0673(4) Uani 1 1 d .
Dy1 Dy 0.813213(18) 0.377369(18) 0.223360(17) 0.05160(11) Uani 1 1 d .

loop_
_atom_site_aniso_label
_atom_site_aniso_U_11
_atom_site_aniso_U_22
_atom_site_aniso_U_33
_atom_site_aniso_U_23
_atom_site_aniso_U_13
_atom_site_aniso_U_12
C1 0.120(7) 0.136(9) 0.173(11) 0.024(8) 0.034(7) 0.097(7)
C2 0.082(5) 0.085(6) 0.232(14) -0.005(7) 0.001(7) 0.059(5)
C3 0.058(3) 0.055(3) 0.125(6) 0.008(4) 0.005(4) 0.030(3)
C4 0.074(4) 0.054(3) 0.114(6) 0.008(4) 0.017(4) 0.036(3)
C5 0.061(3) 0.049(3) 0.087(4) 0.009(3) 0.009(3) 0.028(2)
C6 0.058(3) 0.042(3) 0.092(5) 0.012(3) 0.007(3) 0.023(2)
C7 0.068(3) 0.041(3) 0.075(4) 0.011(3) 0.011(3) 0.030(2)
C8 0.065(3) 0.038(2) 0.086(4) 0.008(3) 0.014(3) 0.024(2)
C9 0.072(4) 0.051(3) 0.092(5) 0.008(3) -0.003(3) 0.032(3)
C10 0.072(3) 0.064(3) 0.066(4) 0.005(3) 0.000(3) 0.037(3)
C11 0.105(5) 0.077(4) 0.099(6) 0.016(4) 0.021(4) 0.062(4)
C12 0.116(6) 0.122(7) 0.114(7) 0.033(5) 0.049(5) 0.087(6)
C13 0.097(5) 0.125(7) 0.116(7) 0.041(6) 0.046(5) 0.059(5)
C14 0.087(4) 0.086(5) 0.104(6) 0.037(4) 0.029(4) 0.046(4)
C15 0.059(3) 0.047(3) 0.079(4) 0.003(3) 0.001(3) 0.028(2)
C16 0.044(2) 0.042(2) 0.066(4) 0.001(2) 0.003(2) 0.019(2)
C17 0.057(3) 0.069(4) 0.079(4) 0.000(3) 0.011(3) 0.024(3)
C18 0.070(4) 0.088(5) 0.071(4) 0.025(4) 0.010(3) 0.021(3)
C19 0.060(3) 0.066(4) 0.098(5) 0.029(4) 0.003(3) 0.019(3)
C20 0.053(3) 0.042(3) 0.087(4) 0.013(3) 0.005(3) 0.021(2)
C21 0.069(5) 0.092(6) 0.152(9) -0.003(6) 0.037(5) 0.035(4)
C22 0.057(3) 0.072(4) 0.078(4) -0.003(3) 0.018(3) 0.023(3)
C23 0.051(3) 0.075(4) 0.108(6) 0.000(4) 0.021(3) 0.008(3)
C24 0.064(3) 0.055(3) 0.084(5) 0.008(3) 0.018(3) 0.013(3)
C25 0.100(6) 0.051(4) 0.123(8) 0.011(4) 0.026(5) 0.006(4)
C26 0.119(6) 0.070(4) 0.080(5) 0.003(4) 0.013(4) 0.049(4)
C27 0.093(4) 0.053(3) 0.055(4) 0.007(3) 0.020(3) 0.027(3)
C28 0.072(4) 0.079(4) 0.074(4) -0.005(3) -0.003(3) 0.019(3)
C29 0.071(4) 0.089(5) 0.069(4) -0.012(4) -0.007(3) 0.028(3)
C30 0.108(8) 0.188(14) 0.147(11) -0.069(10) -0.057(8) 0.076(9)
C31 0.092(5) 0.089(5) 0.091(6) 0.034(5) 0.015(4) 0.020(4)
C32 0.076(4) 0.065(3) 0.055(3) 0.017(3) 0.009(3) 0.024(3)
C33 0.105(5) 0.063(4) 0.100(6) 0.035(4) 0.031(4) 0.034(4)
C34 0.102(5) 0.071(4) 0.072(4) 0.020(3) 0.008(4) 0.045(4)
C35 0.123(7) 0.093(6) 0.147(9) 0.055(6) 0.029(7) 0.063(6)
N1 0.061(3) 0.067(3) 0.071(3) 0.013(2) 0.012(2) 0.036(2)
N2 0.044(2) 0.0368(19) 0.066(3) -0.0010(18) -0.0015(18) 0.0175(16)
O1 0.064(2) 0.059(2) 0.064(2) 0.0099(18) 0.0137(17) 0.0381(18)
O2 0.057(2) 0.0495(19) 0.066(3) 0.0020(17) 0.0052(17) 0.0237(16)
O3 0.060(2) 0.057(2) 0.070(3) -0.0035(18) 0.0122(18) 0.0186(18)
O4 0.062(2) 0.053(2) 0.092(3) 0.017(2) 0.022(2) 0.0216(18)
O5 0.067(2) 0.066(2) 0.065(3) 0.000(2) 0.0122(19) 0.0285(19)
O6 0.070(2) 0.088(3) 0.075(3) -0.007(2) -0.006(2) 0.042(2)
O7 0.066(2) 0.056(2) 0.073(3) 0.0178(19) 0.0146(19) 0.0233(18)
O8 0.074(2) 0.064(2) 0.089(3) 0.020(2) 0.010(2) 0.033(2)
O9 0.108(4) 0.104(4) 0.126(5) -0.006(3) 0.016(3) 0.074(3)
O10 0.068(3) 0.080(3) 0.185(6) -0.007(3) -0.023(3) 0.045(3)
F1 0.095(4) 0.120(6) 0.287(14) 0.012(7) 0.114(7) 0.032(4)
F1A 0.095(4) 0.120(6) 0.287(14) 0.012(7) 0.114(7) 0.032(4)
F2 0.141(9) 0.214(13) 0.212(13) 0.065(10) 0.057(7) 0.133(10)
F2A 0.141(9) 0.214(13) 0.212(13) 0.065(10) 0.057(7) 0.133(10)
F3 0.122(7) 0.171(10) 0.202(9) -0.109(9) 0.042(7) 0.040(6)
F3A 0.122(7) 0.171(10) 0.202(9) -0.109(9) 0.042(7) 0.040(6)
F4 0.123(6) 0.076(4) 0.285(15) 0.062(7) 0.099(9) 0.007(4)
F4A 0.123(6) 0.076(4) 0.285(15) 0.062(7) 0.099(9) 0.007(4)
F5 0.105(6) 0.065(4) 0.316(15) 0.035(6) 0.006(7) 0.031(4)
F5A 0.105(6) 0.065(4) 0.316(15) 0.035(6) 0.006(7) 0.031(4)
F6 0.38(3) 0.066(4) 0.108(10) -0.020(5) -0.008(9) -0.030(9)
F6A 0.38(3) 0.066(4) 0.108(10) -0.020(5) -0.008(9) -0.030(9)
F7 0.276(9) 0.108(4) 0.151(6) 0.032(4) 0.064(6) 0.125(5)
F8 0.133(4) 0.132(5) 0.203(7) -0.008(4) 0.078(5) 0.064(4)
F9 0.232(7) 0.163(6) 0.115(5) -0.073(4) -0.040(5) 0.130(5)
F10 0.079(5) 0.235(18) 0.241(19) 0.015(12) -0.041(8) 0.015(9)
F10A 0.079(5) 0.235(18) 0.241(19) 0.015(12) -0.041(8) 0.015(9)
F11 0.121(9) 0.213(14) 0.176(13) -0.044(11) -0.049(7) 0.115(11)
F11A 0.121(9) 0.213(14) 0.176(13) -0.044(11) -0.049(7) 0.115(11)
F12 0.168(14) 0.29(3) 0.079(12) 0.019(9) -0.038(9) 0.119(16)
F12A 0.168(14) 0.29(3) 0.079(12) 0.019(9) -0.038(9) 0.119(16)
F13 0.071(3) 0.140(7) 0.270(11) 0.117(8) 0.018(4) 0.018(4)
F13A 0.071(3) 0.140(7) 0.270(11) 0.117(8) 0.018(4) 0.018(4)
F14 0.117(5) 0.223(13) 0.100(5) -0.046(7) 0.061(4) 0.002(7)
F14A 0.117(5) 0.223(13) 0.100(5) -0.046(7) 0.061(4) 0.002(7)
F15 0.102(4) 0.079(4) 0.147(6) 0.036(3) 0.038(4) -0.005(3)
F15A 0.102(4) 0.079(4) 0.147(6) 0.036(3) 0.038(4) -0.005(3)
F16 0.212(7) 0.186(7) 0.280(10) 0.127(7) 0.125(8) 0.159(6)
F17 0.389(14) 0.298(12) 0.198(9) -0.026(8) -0.129(9) 0.278(12)
F18 0.235(9) 0.107(5) 0.379(14) 0.088(7) 0.076(9) 0.108(6)
S1 0.0783(9) 0.0645(9) 0.0862(12) 0.0048(8) 0.0036(8) 0.0431(8)
S2 0.0867(11) 0.0993(14) 0.1180(17) -0.0187(12) -0.0250(11) 0.0630(11)
S3 0.0743(9) 0.0589(8) 0.0983(13) -0.0040(8) -0.0095(8) 0.0380(7)
S4 0.0870(10) 0.0578(8) 0.0839(11) 0.0035(7) -0.0025(8) 0.0482(8)
S5 0.0898(10) 0.0706(9) 0.0804(11) 0.0229(8) 0.0164(8) 0.0571(8)
S6 0.0705(8) 0.0484(7) 0.0870(11) 0.0056(7) 0.0163(7) 0.0292(6)
Dy1 0.05193(15) 0.04491(15) 0.06047(18) 0.00518(10) 0.00713(10) 0.02191(10)

loop_
_atom_type_symbol
_atom_type_description
_atom_type_scat_dispersion_real
_atom_type_scat_dispersion_imag
_atom_type_scat_source
C C 0.0033 0.0016 'International Tables Vol C Tables 4.2.6.8 and 6.1.1.4'
H H 0.0000 0.0000 'International Tables Vol C Tables 4.2.6.8 and 6.1.1.4'
N N 0.0061 0.0033 'International Tables Vol C Tables 4.2.6.8 and 6.1.1.4'
O O 0.0106 0.0060 'International Tables Vol C Tables 4.2.6.8 and 6.1.1.4'
F F 0.0171 0.0103 'International Tables Vol C Tables 4.2.6.8 and 6.1.1.4'
S S 0.1246 0.1234 'International Tables Vol C Tables 4.2.6.8 and 6.1.1.4'
Dy Dy -0.1892 4.4098 'International Tables Vol C Tables 4.2.6.8 and 6.1.1.4'

loop_
_geom_angle_atom_site_label_1
_geom_angle_atom_site_label_2
_geom_angle_atom_site_label_3
_geom_angle
_geom_angle_site_symmetry_1
_geom_angle_site_symmetry_3
O9 C1 C2 113.5(9) . .
O10 C2 C1 114.8(8) . .
C4 C3 O10 125.9(7) . .
C4 C3 S2 118.5(5) . .
O10 C3 S2 115.5(6) . .
C3 C4 O9 124.7(6) . .
C3 C4 S1 118.9(5) . .
O9 C4 S1 116.4(6) . .
C6 C5 S2 122.7(5) . .
C6 C5 S1 120.7(5) . .
S2 C5 S1 116.6(3) . .
C5 C6 S3 124.2(5) . .
C5 C6 S4 121.7(5) . .
S3 C6 S4 113.9(3) . .
C8 C7 S5 122.0(4) . .
C8 C7 S4 116.8(4) . .
S5 C7 S4 120.5(4) . .
C7 C8 S6 125.1(4) . .
C7 C8 S3 117.2(4) . .
S6 C8 S3 117.4(4) . .
C10 C9 S5 114.6(4) . .
N1 C10 C11 117.5(6) . .
N1 C10 C9 117.4(5) . .
C11 C10 C9 125.1(6) . .
C12 C11 C10 122.0(7) . .
C11 C12 C13 118.5(7) . .
C14 C13 C12 119.4(8) . .
N1 C14 C13 121.0(7) . .
C16 C15 S6 112.7(4) . .
N2 C16 C17 117.7(5) . .
N2 C16 C15 116.8(5) . .
C17 C16 C15 125.4(5) . .
C16 C17 C18 121.0(6) . .
C19 C18 C17 119.2(7) . .
C18 C19 C20 119.6(6) . .
N2 C20 C19 120.7(6) . .
F2A C21 F3A 99(4) . .
F2A C21 F1A 104(4) . .
F3A C21 F1A 109(3) . .
F2A C21 F2 49(3) . .
F3A C21 F2 132(2) . .
F1A C21 F2 61(3) . .
F2A C21 F3 59(3) . .
F3A C21 F3 46(2) . .
F1A C21 F3 135.5(19) . .
F2 C21 F3 105.9(12) . .
F2A C21 F1 131(2) . .
F3A C21 F1 61(2) . .
F1A C21 F1 53(3) . .
F2 C21 F1 109.3(10) . .
F3 C21 F1 104.8(12) . .
F2A C21 C22 116(3) . .
F3A C21 C22 115(2) . .
F1A C21 C22 113.2(19) . .
F2 C21 C22 112.3(10) . .
F3 C21 C22 111.1(9) . .
F1 C21 C22 113.0(8) . .
O3 C22 C23 128.4(6) . .
O3 C22 C21 113.8(6) . .
C23 C22 C21 117.8(6) . .
C22 C23 C24 119.9(6) . .
O4 C24 C23 128.1(6) . .
O4 C24 C25 113.9(6) . .
C23 C24 C25 118.0(6) . .
F5A C25 F6A 107(3) . .
F5A C25 F6 132.8(18) . .
F6A C25 F6 49(3) . .
F5A C25 F5 51.6(17) . .
F6A C25 F5 60(3) . .
F6 C25 F5 105.6(13) . .
F5A C25 F4A 104(2) . .
F6A C25 F4A 103(3) . .
F6 C25 F4A 57.9(19) . .
F5 C25 F4A 132.3(14) . .
F5A C25 F4 55.2(15) . .
F6A C25 F4 133(2) . .
F6 C25 F4 107.7(11) . .
F5 C25 F4 103.6(10) . .
F4A C25 F4 53.4(18) . .
F5A C25 C24 116.3(17) . .
F6A C25 C24 112(2) . .
F6 C25 C24 110.8(9) . .
F5 C25 C24 113.5(8) . .
F4A C25 C24 114.2(15) . .
F4 C25 C24 114.9(8) . .
F7 C26 F9 109.5(8) . .
F7 C26 F8 104.1(8) . .
F9 C26 F8 103.7(8) . .
F7 C26 C27 111.6(7) . .
F9 C26 C27 114.2(7) . .
F8 C26 C27 113.0(6) . .
O5 C27 C28 128.2(6) . .
O5 C27 C26 112.9(6) . .
C28 C27 C26 118.9(6) . .
C29 C28 C27 120.4(6) . .
O6 C29 C28 128.4(6) . .
O6 C29 C30 114.0(7) . .
C28 C29 C30 117.5(7) . .
F12A C30 F11 120(2) . .
F12A C30 F10A 106(3) . .
F11 C30 F10A 39.6(14) . .
F12A C30 F12 40(2) . .
F11 C30 F12 120.5(18) . .
F10A C30 F12 134.0(17) . .
F12A C30 F11A 108(2) . .
F11 C30 F11A 67.3(16) . .
F10A C30 F11A 107(2) . .
F12 C30 F11A 72.9(18) . .
F12A C30 F10 54.8(17) . .
F11 C30 F10 97(2) . .
F10A C30 F10 61(2) . .
F12 C30 F10 94.5(16) . .
F11A C30 F10 148.4(12) . .
F12A C30 C29 120(2) . .
F11 C30 C29 116.8(11) . .
F10A C30 C29 107.1(18) . .
F12 C30 C29 116.7(14) . .
F11A C30 C29 108.3(13) . .
F10 C30 C29 103.3(14) . .
F15A C31 F14 127(2) . .
F15A C31 F15 69(2) . .
F14 C31 F15 107.8(8) . .
F15A C31 F13 35(2) . .
F14 C31 F13 106.4(11) . .
F15 C31 F13 102.4(9) . .
F15A C31 F14A 139(3) . .
F14 C31 F14A 47.2(19) . .
F15 C31 F14A 75(2) . .
F13 C31 F14A 147.7(19) . .
F15A C31 F13A 106(3) . .
F14 C31 F13A 42.0(18) . .
F15 C31 F13A 140.1(17) . .
F13 C31 F13A 73.1(19) . .
F14A C31 F13A 88(3) . .
F15A C31 C32 114(2) . .
F14 C31 C32 114.5(8) . .
F15 C31 C32 113.2(8) . .
F13 C31 C32 111.7(6) . .
F14A C31 C32 98.2(17) . .
F13A C31 C32 104.9(15) . .
O7 C32 C33 127.9(6) . .
O7 C32 C31 113.4(6) . .
C33 C32 C31 118.7(6) . .
C32 C33 C34 121.4(6) . .
O8 C34 C33 127.3(6) . .
O8 C34 C35 114.7(7) . .
C33 C34 C35 118.0(7) . .
F16 C35 F17 108.8(11) . .
F16 C35 F18 103.3(11) . .
F17 C35 F18 105.7(10) . .
F16 C35 C34 114.6(8) . .
F17 C35 C34 111.4(10) . .
F18 C35 C34 112.5(9) . .
O1 N1 C14 119.1(5) . .
O1 N1 C10 119.3(5) . .
C14 N1 C10 121.6(5) . .
O2 N2 C20 119.4(4) . .
O2 N2 C16 118.8(4) . .
C20 N2 C16 121.7(5) . .
N1 O1 Dy1 132.7(3) . 2_766
N2 O2 Dy1 128.4(3) . .
C22 O3 Dy1 133.5(4) . .
C24 O4 Dy1 132.8(4) . .
C27 O5 Dy1 132.5(4) . .
C29 O6 Dy1 135.4(4) . .
C32 O7 Dy1 137.3(4) . .
C34 O8 Dy1 135.4(4) . .
C4 O9 C1 110.8(8) . .
C3 O10 C2 109.7(7) . .
F1A F1 F3A 108(4) . .
F1A F1 C21 59(2) . .
F3A F1 C21 55(3) . .
F1 F1A C21 68(4) . .
F1 F1A F2 124(5) . .
C21 F1A F2 61.5(19) . .
F2A F2 F1A 112(6) . .
F2A F2 C21 60(4) . .
F1A F2 C21 58(3) . .
F2 F2A C21 71(5) . .
F2 F2A F3 133(7) . .
C21 F2A F3 65(3) . .
F3A F3 F2A 112(6) . .
F3A F3 C21 64(3) . .
F2A F3 C21 56(4) . .
F3 F3A C21 71(4) . .
F3 F3A F1 131(7) . .
C21 F3A F1 64(2) . .
F5A F4 F4A 114(3) . .
F5A F4 C25 57(2) . .
F4A F4 C25 63.2(16) . .
F4 F4A F6 118(4) . .
F4 F4A C25 63(3) . .
F6 F4A C25 59.7(15) . .
F5A F5 F6A 111(4) . .
F5A F5 C25 58.7(18) . .
F6A F5 C25 58(4) . .
F5 F5A F4 132(4) . .
F5 F5A C25 70(3) . .
F4 F5A C25 68(2) . .
F6A F6 F4A 121(5) . .
F6A F6 C25 65(3) . .
F4A F6 C25 62(3) . .
F6 F6A C25 66(5) . .
F6 F6A F5 123(7) . .
C25 F6A F5 62(3) . .
F12A F10 F10A 93(3) . .
F12A F10 C30 47.3(19) . .
F10A F10 C30 54.3(15) . .
F11 F10A C30 64(3) . .
F11 F10A F10 122(5) . .
C30 F10A F10 65(3) . .
F10A F11 C30 76(3) . .
F10A F11 F11A 139(4) . .
C30 F11 F11A 63.3(17) . .
C30 F11A F11 49.4(12) . .
C30 F11A F12 50.5(11) . .
F11 F11A F12 89.9(18) . .
F12A F12 C30 56(3) . .
F12A F12 F11A 107(4) . .
C30 F12 F11A 56.6(14) . .
F12 F12A C30 84(5) . .
F12 F12A F10 162(6) . .
C30 F12A F10 77.9(19) . .
F15A F13 C31 51(4) . .
F15A F13 F13A 104(5) . .
C31 F13 F13A 55.5(15) . .
F14 F13A C31 59(3) . .
F14 F13A F13 101(4) . .
C31 F13A F13 51(2) . .
F13A F14 F14A 149(5) . .
F13A F14 C31 79(4) . .
F14A F14 C31 75(3) . .
F14 F14A C31 58(3) . .
F14 F14A F15 95(4) . .
C31 F14A F15 49.9(17) . .
C31 F15 F15A 46.2(18) . .
C31 F15 F14A 55(2) . .
F15A F15 F14A 98(3) . .
F13 F15A C31 93(4) . .
F13 F15A F15 151(6) . .
C31 F15A F15 65(3) . .
C4 S1 C5 92.2(3) . .
C5 S2 C3 92.8(3) . .
C6 S3 C8 95.6(3) . .
C7 S4 C6 95.7(3) . .
C7 S5 C9 104.1(3) . .
C8 S6 C15 100.5(3) . .
O2 Dy1 O6 140.31(14) . .
O2 Dy1 O7 84.12(14) . .
O6 Dy1 O7 107.33(16) . .
O2 Dy1 O1 76.26(13) . 2_766
O6 Dy1 O1 142.35(15) . 2_766
O7 Dy1 O1 79.67(13) . 2_766
O2 Dy1 O5 147.46(13) . .
O6 Dy1 O5 71.78(15) . .
O7 Dy1 O5 78.64(14) . .
O1 Dy1 O5 73.65(14) 2_766 .
O2 Dy1 O3 73.07(13) . .
O6 Dy1 O3 76.03(15) . .
O7 Dy1 O3 142.99(14) . .
O1 Dy1 O3 120.80(14) 2_766 .
O5 Dy1 O3 134.23(13) . .
O2 Dy1 O4 111.56(15) . .
O6 Dy1 O4 79.86(17) . .
O7 Dy1 O4 146.58(14) . .
O1 Dy1 O4 76.07(14) 2_766 .
O5 Dy1 O4 72.73(14) . .
O3 Dy1 O4 70.25(13) . .
O2 Dy1 O8 76.28(15) . .
O6 Dy1 O8 72.41(16) . .
O7 Dy1 O8 70.74(14) . .
O1 Dy1 O8 141.21(14) 2_766 .
O5 Dy1 O8 122.20(15) . .
O3 Dy1 O8 75.69(15) . .
O4 Dy1 O8 140.23(14) . .

loop_
_geom_bond_atom_site_label_1
_geom_bond_atom_site_label_2
_geom_bond_distance
_geom_bond_site_symmetry_2
C1 O9 1.389(10) .
C1 C2 1.454(15) .
C2 O10 1.442(11) .
C3 C4 1.294(11) .
C3 O10 1.360(8) .
C3 S2 1.756(7) .
C4 O9 1.370(9) .
C4 S1 1.753(7) .
C5 C6 1.352(8) .
C5 S2 1.738(6) .
C5 S1 1.763(7) .
C6 S3 1.749(7) .
C6 S4 1.762(6) .
C7 C8 1.351(9) .
C7 S5 1.749(6) .
C7 S4 1.751(5) .
C8 S6 1.744(6) .
C8 S3 1.758(6) .
C9 C10 1.478(9) .
C9 S5 1.810(7) .
C10 N1 1.358(7) .
C10 C11 1.386(9) .
C11 C12 1.369(11) .
C12 C13 1.384(12) .
C13 C14 1.365(10) .
C14 N1 1.348(8) .
C15 C16 1.481(7) .
C15 S6 1.828(6) .
C16 N2 1.357(6) .
C16 C17 1.379(9) .
C17 C18 1.386(10) .
C18 C19 1.354(10) .
C19 C20 1.370(9) .
C20 N2 1.343(7) .
C21 F2A 1.18(7) .
C21 F3A 1.23(6) .
C21 F1A 1.24(5) .
C21 F2 1.288(16) .
C21 F3 1.298(15) .
C21 F1 1.352(13) .
C21 C22 1.524(9) .
C22 O3 1.241(7) .
C22 C23 1.384(10) .
C23 C24 1.386(9) .
C24 O4 1.248(7) .
C24 C25 1.511(9) .
C25 F5A 1.19(4) .
C25 F6A 1.26(7) .
C25 F6 1.280(15) .
C25 F5 1.309(13) .
C25 F4A 1.32(4) .
C25 F4 1.317(12) .
C26 F7 1.275(9) .
C26 F9 1.291(9) .
C26 F8 1.316(10) .
C26 C27 1.529(9) .
C27 O5 1.248(7) .
C27 C28 1.383(9) .
C28 C29 1.363(10) .
C29 O6 1.241(8) .
C29 C30 1.533(12) .
C30 F12A 1.12(4) .
C30 F11 1.24(2) .
C30 F10A 1.34(4) .
C30 F12 1.35(2) .
C30 F11A 1.46(3) .
C30 F10 1.49(3) .
C31 F15A 1.07(5) .
C31 F14 1.247(12) .
C31 F15 1.335(11) .
C31 F13 1.362(12) .
C31 F14A 1.42(6) .
C31 F13A 1.43(6) .
C31 C32 1.542(10) .
C32 O7 1.243(7) .
C32 C33 1.359(9) .
C33 C34 1.377(10) .
C34 O8 1.237(8) .
C34 C35 1.529(11) .
C35 F16 1.225(11) .
C35 F17 1.235(13) .
C35 F18 1.326(12) .
N1 O1 1.333(6) .
N2 O2 1.328(6) .
O1 Dy1 2.345(3) 2_766
O2 Dy1 2.309(4) .
O3 Dy1 2.380(4) .
O4 Dy1 2.402(4) .
O5 Dy1 2.370(4) .
O6 Dy1 2.323(4) .
O7 Dy1 2.335(4) .
O8 Dy1 2.404(4) .
F1 F1A 1.16(7) .
F1 F3A 1.32(4) .
F1A F2 1.28(5) .
F2 F2A 1.02(7) .
F2A F3 1.23(6) .
F3 F3A 0.98(6) .
F4 F5A 1.17(3) .
F4 F4A 1.18(5) .
F4A F6 1.26(3) .
F5 F5A 1.09(4) .
F5 F6A 1.29(5) .
F6 F6A 1.06(7) .
F10 F12A 1.24(3) .
F10 F10A 1.44(4) .
F10A F11 0.88(3) .
F11 F11A 1.50(3) .
F11A F12 1.67(3) .
F12 F12A 0.86(4) .
F13 F15A 0.79(4) .
F13 F13A 1.67(6) .
F13A F14 0.98(3) .
F14 F14A 1.08(6) .
F14A F15 1.69(5) .
F15 F15A 1.38(5) .
Dy1 O1 2.345(3) 2_766
